data_2231393
loop_
_publ_author_name
'Yang, Yan'
'Lu, Weicheng'
'Lian, Chaomei'
'Zhu, Yulin'

_publ_section_title
;
 9-(4-Chlorophenyl)-4a-hydroxy-4,4a,5,6,9,9a-hexahydro-3<i>H</i>-xanthene-1,8(2<i>H</i>,7<i>H</i>)-dione
;
_journal_coeditor_code AA2018
_journal_issue 9
_journal_name_full 'Acta Crystallographica Section E'
_journal_page_first o2386
_journal_paper_doi 10.1107/S1600536811031977
_journal_volume 67
_journal_year 2011
_chemical_formula_iupac 'C19 H19 Cl O4'
_chemical_formula_moiety 'C19 H19 Cl O4'
_chemical_formula_sum 'C19 H19 Cl O4'
_chemical_formula_weight 346.79
_chemical_name_systematic
;
9-(4-Chlorophenyl)-4a-hydroxy-4,4a,5,6,9,9a-hexahydro-3<i>H</i>-xanthene-
1,8(2<i>H</i>,7<i>H</i>)-dione
;
_space_group_IT_number 15
_symmetry_cell_setting monoclinic
_symmetry_space_group_name_Hall '-C 2yc'
_symmetry_space_group_name_H-M 'C 1 2/c 1'
_atom_sites_solution_hydrogens geom
_atom_sites_solution_primary direct
_atom_sites_solution_secondary difmap
_audit_creation_method SHELXL-97
_cell_angle_alpha 90.00
_cell_angle_beta 110.3070(10)
_cell_angle_gamma 90.00
_cell_formula_units_Z 8
_cell_length_a 25.076(3)
_cell_length_b 12.7715(13)
_cell_length_c 11.3825(11)
_cell_measurement_reflns_used 1769
_cell_measurement_temperature 298(2)
_cell_measurement_theta_max 20.25
_cell_measurement_theta_min 2.41
_cell_volume 3418.8(6)
_computing_cell_refinement '<i>SAINT</i> (Bruker, 2004)'
_computing_data_collection '<i>APEX2</i> (Bruker, 2004)'
_computing_data_reduction '<i>SAINT</i> (Bruker, 2004)'
_computing_molecular_graphics '<i>SHELXTL</i> (Sheldrick, 2008)'
_computing_publication_material '<i>SHELXTL</i> (Sheldrick, 2008)'
_computing_structure_refinement '<i>SHELXL97</i> (Sheldrick, 2008)'
_computing_structure_solution '<i>SHELXS97</i> (Sheldrick, 2008)'
_diffrn_ambient_temperature 298(2)
_diffrn_measured_fraction_theta_full 0.999
_diffrn_measured_fraction_theta_max 0.999
_diffrn_measurement_device_type 'Bruker APEXII area-detector'
_diffrn_measurement_method '\f and \w'
_diffrn_radiation_monochromator graphite
_diffrn_radiation_source 'fine-focus sealed tube'
_diffrn_radiation_type MoK\a
_diffrn_radiation_wavelength 0.71073
_diffrn_reflns_av_R_equivalents 0.0346
_diffrn_reflns_av_sigmaI/netI 0.0418
_diffrn_reflns_limit_h_max 30
_diffrn_reflns_limit_h_min -30
_diffrn_reflns_limit_k_max 15
_diffrn_reflns_limit_k_min -10
_diffrn_reflns_limit_l_max 13
_diffrn_reflns_limit_l_min -13
_diffrn_reflns_number 8674
_diffrn_reflns_theta_full 25.25
_diffrn_reflns_theta_max 25.25
_diffrn_reflns_theta_min 1.73
_exptl_absorpt_coefficient_mu 0.243
_exptl_absorpt_correction_T_max 0.9645
_exptl_absorpt_correction_T_min 0.9307
_exptl_absorpt_correction_type multi-scan
_exptl_absorpt_process_details '(SADABS; Bruker, 2002)'
_exptl_crystal_colour colourless
_exptl_crystal_density_diffrn 1.348
_exptl_crystal_density_method 'not measured'
_exptl_crystal_description block
_exptl_crystal_F_000 1456
_exptl_crystal_size_max 0.30
_exptl_crystal_size_mid 0.15
_exptl_crystal_size_min 0.15
_refine_diff_density_max 0.169
_refine_diff_density_min -0.218
_refine_ls_extinction_coef 0.0007(2)
_refine_ls_extinction_expression Fc^*^=kFc[1+0.001xFc^2^\l^3^/sin(2\q)]^-1/4^
_refine_ls_extinction_method '<i>SHELXL97</i> (Sheldrick, 2008)'
_refine_ls_goodness_of_fit_ref 1.015
_refine_ls_hydrogen_treatment constr
_refine_ls_matrix_type full
_refine_ls_number_parameters 219
_refine_ls_number_reflns 3095
_refine_ls_number_restraints 0
_refine_ls_restrained_S_all 1.015
_refine_ls_R_factor_all 0.0756
_refine_ls_R_factor_gt 0.0415
_refine_ls_shift/su_max 0.000
_refine_ls_shift/su_mean 0.000
_refine_ls_structure_factor_coef Fsqd
_refine_ls_weighting_details 'calc w=1/[\s^2^(Fo^2^)+(0.0479P)^2^+0.6651P] where P=(Fo^2^+2Fc^2^)/3'
_refine_ls_weighting_scheme calc
_refine_ls_wR_factor_gt 0.0948
_refine_ls_wR_factor_ref 0.1105
_reflns_number_gt 1984
_reflns_number_total 3095
_reflns_threshold_expression I>2\s(I)
_cod_data_source_file aa2018.cif
_cod_data_source_block I
_cod_original_cell_volume 3418.7(6)
_cod_original_sg_symbol_H-M 'C 2/c'
_cod_database_code 2231393
_cod_database_fobs_code 2231393

loop_
_symmetry_equiv_pos_as_xyz
'x, y, z'
'-x, y, -z+1/2'
'x+1/2, y+1/2, z'
'-x+1/2, y+1/2, -z+1/2'
'-x, -y, -z'
'x, -y, z-1/2'
'-x+1/2, -y+1/2, -z'
'x+1/2, -y+1/2, z-1/2'

loop_
_atom_site_type_symbol
_atom_site_label
_atom_site_fract_x
_atom_site_fract_y
_atom_site_fract_z
_atom_site_U_iso_or_equiv
_atom_site_adp_type
_atom_site_calc_flag
_atom_site_refinement_flags
_atom_site_occupancy
_atom_site_symmetry_multiplicity
Cl Cl1 0.44721(4) 0.02958(6) 0.34171(8) 0.1002(3) Uani d . 1 1
O O4 0.31880(6) 0.64755(11) 0.14155(12) 0.0466(4) Uani d . 1 1
C C9 0.34321(8) 0.45993(15) 0.29866(18) 0.0396(5) Uani d . 1 1
H H7 0.3292 0.4676 0.3686 0.048 Uiso calc R 1 1
C C1 0.42884(9) 0.56223(17) 0.4411(2) 0.0497(6) Uani d . 1 1
C C8A 0.29282(8) 0.47462(17) 0.17790(19) 0.0423(5) Uani d . 1 1
C C10 0.36998(8) 0.35209(16) 0.30869(18) 0.0396(5) Uani d . 1 1
C C9A 0.38633(8) 0.54699(15) 0.30970(18) 0.0406(5) Uani d . 1 1
H H8 0.4075 0.5298 0.2543 0.049 Uiso calc R 1 1
C C4B 0.28472(8) 0.56314(18) 0.10889(19) 0.0428(5) Uani d . 1 1
C C15 0.39198(10) 0.31582(18) 0.2212(2) 0.0536(6) Uani d . 1 1
H H4 0.3903 0.3583 0.1537 0.064 Uiso calc R 1 1
C C4 0.39848(10) 0.73910(18) 0.2721(2) 0.0558(6) Uani d . 1 1
H H12A 0.3777 0.8040 0.2456 0.067 Uiso calc R 1 1
H H12B 0.4180 0.7233 0.2141 0.067 Uiso calc R 1 1
C C13 0.41858(10) 0.15508(18) 0.3296(2) 0.0576(7) Uani d . 1 1
C C5 0.23679(9) 0.58061(19) -0.0116(2) 0.0554(6) Uani d . 1 1
H H17A 0.2504 0.6202 -0.0683 0.066 Uiso calc R 1 1
H H17B 0.2073 0.6213 0.0041 0.066 Uiso calc R 1 1
C C8 0.24755(9) 0.39807(19) 0.1437(2) 0.0517(6) Uani d . 1 1
C C11 0.37342(10) 0.28731(19) 0.4084(2) 0.0541(6) Uani d . 1 1
H H6 0.3593 0.3104 0.4695 0.065 Uiso calc R 1 1
C C12 0.39749(10) 0.1886(2) 0.4188(2) 0.0616(7) Uani d . 1 1
H H1 0.3993 0.1455 0.4860 0.074 Uiso calc R 1 1
C C2 0.47120(10) 0.64849(19) 0.4547(3) 0.0695(8) Uani d . 1 1
H H10A 0.4964 0.6297 0.4099 0.083 Uiso calc R 1 1
H H10B 0.4941 0.6568 0.5425 0.083 Uiso calc R 1 1
C C3 0.44180(10) 0.75218(19) 0.4037(2) 0.0687(8) Uani d . 1 1
H H11A 0.4228 0.7783 0.4589 0.082 Uiso calc R 1 1
H H11B 0.4701 0.8034 0.4020 0.082 Uiso calc R 1 1
C C14 0.41648(11) 0.2179(2) 0.2313(2) 0.0613(7) Uani d . 1 1
H H3 0.4314 0.1950 0.1715 0.074 Uiso calc R 1 1
C C7 0.19886(10) 0.4081(2) 0.0210(2) 0.0743(8) Uani d . 1 1
H H15A 0.1890 0.3390 -0.0155 0.089 Uiso calc R 1 1
H H15B 0.1660 0.4358 0.0370 0.089 Uiso calc R 1 1
C C6 0.21224(11) 0.4780(2) -0.0717(2) 0.0720(8) Uani d . 1 1
H H16A 0.1778 0.4910 -0.1426 0.086 Uiso calc R 1 1
H H16B 0.2393 0.4433 -0.1024 0.086 Uiso calc R 1 1
O O1 0.42757(7) 0.50975(13) 0.52877(15) 0.0629(5) Uani d . 1 1
O O2 0.32669(7) 0.66998(12) 0.34916(14) 0.0557(4) Uani d . 1 1
H H2 0.3049 0.7193 0.3225 0.084 Uiso calc R 1 1
O O3 0.24715(7) 0.32685(13) 0.21722(14) 0.0634(5) Uani d . 1 1
C C4A 0.35751(9) 0.65211(16) 0.26941(19) 0.0426(5) Uani d . 1 1

loop_
_atom_site_aniso_label
_atom_site_aniso_U_11
_atom_site_aniso_U_22
_atom_site_aniso_U_33
_atom_site_aniso_U_12
_atom_site_aniso_U_13
_atom_site_aniso_U_23
Cl1 0.1129(7) 0.0477(4) 0.1184(7) 0.0259(4) 0.0126(5) 0.0036(4)
O4 0.0448(8) 0.0439(9) 0.0435(8) -0.0013(8) 0.0059(7) 0.0069(7)
C9 0.0383(11) 0.0396(12) 0.0388(11) -0.0018(10) 0.0107(9) 0.0008(9)
C1 0.0461(13) 0.0374(13) 0.0534(14) 0.0104(11) 0.0018(11) -0.0065(11)
C8A 0.0355(11) 0.0448(13) 0.0442(12) -0.0033(10) 0.0106(10) 0.0000(11)
C10 0.0373(11) 0.0370(12) 0.0387(11) -0.0051(10) 0.0057(9) -0.0002(10)
C9A 0.0378(11) 0.0357(12) 0.0445(12) 0.0006(10) 0.0095(10) -0.0020(10)
C4B 0.0361(11) 0.0472(14) 0.0434(12) -0.0042(11) 0.0116(10) -0.0004(10)
C15 0.0692(15) 0.0434(14) 0.0449(13) 0.0043(13) 0.0155(12) 0.0025(11)
C4 0.0543(14) 0.0386(13) 0.0649(15) -0.0021(12) 0.0085(12) 0.0008(12)
C13 0.0535(14) 0.0392(14) 0.0655(16) 0.0009(12) 0.0020(13) -0.0013(13)
C5 0.0433(13) 0.0641(16) 0.0502(13) 0.0027(12) 0.0053(11) 0.0110(12)
C8 0.0430(13) 0.0560(15) 0.0514(13) -0.0089(12) 0.0104(11) -0.0007(12)
C11 0.0572(14) 0.0508(15) 0.0541(14) -0.0007(12) 0.0191(12) 0.0088(12)
C12 0.0616(15) 0.0510(15) 0.0655(16) -0.0008(13) 0.0134(14) 0.0198(13)
C2 0.0512(14) 0.0474(15) 0.0855(18) -0.0023(13) -0.0070(13) -0.0072(13)
C3 0.0606(16) 0.0410(14) 0.0834(18) -0.0055(13) -0.0015(14) -0.0059(13)
C14 0.0728(17) 0.0524(16) 0.0549(15) 0.0082(14) 0.0173(13) -0.0064(13)
C7 0.0525(15) 0.081(2) 0.0686(17) -0.0218(15) -0.0054(13) 0.0077(15)
C6 0.0617(16) 0.080(2) 0.0533(15) -0.0147(15) -0.0061(13) 0.0034(14)
O1 0.0702(11) 0.0537(11) 0.0493(10) 0.0097(9) 0.0012(8) -0.0029(8)
O2 0.0574(10) 0.0529(11) 0.0557(9) 0.0187(8) 0.0182(8) 0.0032(8)
O3 0.0571(10) 0.0657(11) 0.0588(10) -0.0254(9) 0.0089(8) 0.0072(9)
C4A 0.0409(11) 0.0400(13) 0.0417(12) 0.0045(10) 0.0079(10) 0.0006(10)

loop_
_atom_type_symbol
_atom_type_description
_atom_type_scat_dispersion_real
_atom_type_scat_dispersion_imag
_atom_type_scat_source
C C 0.0033 0.0016 'International Tables Vol C Tables 4.2.6.8 and 6.1.1.4'
H H 0.0000 0.0000 'International Tables Vol C Tables 4.2.6.8 and 6.1.1.4'
O O 0.0106 0.0060 'International Tables Vol C Tables 4.2.6.8 and 6.1.1.4'
Cl Cl 0.1484 0.1585 'International Tables Vol C Tables 4.2.6.8 and 6.1.1.4'

loop_
_geom_angle_atom_site_label_1
_geom_angle_atom_site_label_2
_geom_angle_atom_site_label_3
_geom_angle
C4B O4 C4A 116.83(16)
C10 C9 C8A 112.73(16)
C10 C9 C9A 111.88(16)
C8A C9 C9A 109.10(16)
C10 C9 H7 107.6
C8A C9 H7 107.6
C9A C9 H7 107.6
O1 C1 C2 122.8(2)
O1 C1 C9A 122.0(2)
C2 C1 C9A 115.2(2)
C4B C8A C8 117.64(19)
C4B C8A C9 122.58(19)
C8 C8A C9 119.22(18)
C15 C10 C11 117.8(2)
C15 C10 C9 121.93(19)
C11 C10 C9 120.3(2)
C1 C9A C4A 106.39(16)
C1 C9A C9 114.20(18)
C4A C9A C9 111.72(16)
C1 C9A H8 108.1
C4A C9A H8 108.1
C9 C9A H8 108.1
O4 C4B C8A 123.84(18)
O4 C4B C5 111.45(19)
C8A C4B C5 124.7(2)
C10 C15 C14 121.6(2)
C10 C15 H4 119.2
C14 C15 H4 119.2
C4A C4 C3 110.44(19)
C4A C4 H12A 109.6
C3 C4 H12A 109.6
C4A C4 H12B 109.6
C3 C4 H12B 109.6
H12A C4 H12B 108.1
C14 C13 C12 120.8(2)
C14 C13 Cl1 120.3(2)
C12 C13 Cl1 119.0(2)
C4B C5 C6 111.0(2)
C4B C5 H17A 109.4
C6 C5 H17A 109.4
C4B C5 H17B 109.4
C6 C5 H17B 109.4
H17A C5 H17B 108.0
O3 C8 C8A 120.3(2)
O3 C8 C7 119.6(2)
C8A C8 C7 120.0(2)
C10 C11 C12 121.1(2)
C10 C11 H6 119.5
C12 C11 H6 119.5
C13 C12 C11 119.4(2)
C13 C12 H1 120.3
C11 C12 H1 120.3
C1 C2 C3 111.47(19)
C1 C2 H10A 109.3
C3 C2 H10A 109.3
C1 C2 H10B 109.3
C3 C2 H10B 109.3
H10A C2 H10B 108.0
C4 C3 C2 111.3(2)
C4 C3 H11A 109.4
C2 C3 H11A 109.4
C4 C3 H11B 109.4
C2 C3 H11B 109.4
H11A C3 H11B 108.0
C13 C14 C15 119.4(2)
C13 C14 H3 120.3
C15 C14 H3 120.3
C6 C7 C8 113.2(2)
C6 C7 H15A 108.9
C8 C7 H15A 108.9
C6 C7 H15B 108.9
C8 C7 H15B 108.9
H15A C7 H15B 107.8
C7 C6 C5 110.6(2)
C7 C6 H16A 109.5
C5 C6 H16A 109.5
C7 C6 H16B 109.5
C5 C6 H16B 109.5
H16A C6 H16B 108.1
C4A O2 H2 109.5
O2 C4A O4 109.33(16)
O2 C4A C4 113.13(18)
O4 C4A C4 105.39(16)
O2 C4A C9A 105.09(17)
O4 C4A C9A 110.61(16)
C4 C4A C9A 113.34(17)

loop_
_geom_bond_atom_site_label_1
_geom_bond_atom_site_label_2
_geom_bond_distance
Cl1 C13 1.742(2)
O4 C4B 1.345(2)
O4 C4A 1.443(2)
C9 C10 1.519(3)
C9 C8A 1.522(3)
C9 C9A 1.525(3)
C9 H7 0.9800
C1 O1 1.212(3)
C1 C2 1.501(3)
C1 C9A 1.518(3)
C8A C4B 1.351(3)
C8A C8 1.445(3)
C10 C15 1.375(3)
C10 C11 1.383(3)
C9A C4A 1.518(3)
C9A H8 0.9800
C4B C5 1.494(3)
C15 C14 1.381(3)
C15 H4 0.9300
C4 C4A 1.506(3)
C4 C3 1.524(3)
C4 H12A 0.9700
C4 H12B 0.9700
C13 C14 1.362(3)
C13 C12 1.367(3)
C5 C6 1.507(3)
C5 H17A 0.9700
C5 H17B 0.9700
C8 O3 1.238(3)
C8 C7 1.508(3)
C11 C12 1.385(3)
C11 H6 0.9300
C12 H1 0.9300
C2 C3 1.529(3)
C2 H10A 0.9700
C2 H10B 0.9700
C3 H11A 0.9700
C3 H11B 0.9700
C14 H3 0.9300
C7 C6 1.507(3)
C7 H15A 0.9700
C7 H15B 0.9700
C6 H16A 0.9700
C6 H16B 0.9700
O2 C4A 1.400(2)
O2 H2 0.8200

loop_
_geom_hbond_atom_site_label_D
_geom_hbond_atom_site_label_H
_geom_hbond_atom_site_label_A
_geom_hbond_site_symmetry_A
_geom_hbond_distance_DH
_geom_hbond_distance_HA
_geom_hbond_distance_DA
_geom_hbond_angle_DHA
O2 H2 O3 4 0.82 1.84 2.654(2) 171.7
C2 H10A O1 5_666 0.97 2.52 3.199(3) 126.7
C11 H6 O4 6_566 0.93 2.56 3.483(3) 173.6
C15 H4 O1 6_565 0.93 2.58 3.452(3) 156.3
C5 H17A O3 6_565 0.97 2.51 3.398(3) 152.7

loop_
_geom_torsion_atom_site_label_1
_geom_torsion_atom_site_label_2
_geom_torsion_atom_site_label_3
_geom_torsion_atom_site_label_4
_geom_torsion
C10 C9 C8A C4B -136.9(2)
C9A C9 C8A C4B -12.0(3)
C10 C9 C8A C8 51.9(3)
C9A C9 C8A C8 176.86(18)
C8A C9 C10 C15 59.2(3)
C9A C9 C10 C15 -64.2(2)
C8A C9 C10 C11 -121.5(2)
C9A C9 C10 C11 115.1(2)
O1 C1 C9A C4A 122.9(2)
C2 C1 C9A C4A -55.4(2)
O1 C1 C9A C9 -0.8(3)
C2 C1 C9A C9 -179.16(18)
C10 C9 C9A C1 -72.7(2)
C8A C9 C9A C1 161.85(17)
C10 C9 C9A C4A 166.48(17)
C8A C9 C9A C4A 41.1(2)
C4A O4 C4B C8A -14.8(3)
C4A O4 C4B C5 164.42(18)
C8 C8A C4B O4 168.96(19)
C9 C8A C4B O4 -2.3(3)
C8 C8A C4B C5 -10.2(3)
C9 C8A C4B C5 178.6(2)
C11 C10 C15 C14 0.4(3)
C9 C10 C15 C14 179.70(19)
O4 C4B C5 C6 158.98(19)
C8A C4B C5 C6 -21.8(3)
C4B C8A C8 O3 -164.9(2)
C9 C8A C8 O3 6.7(3)
C4B C8A C8 C7 11.8(3)
C9 C8A C8 C7 -176.7(2)
C15 C10 C11 C12 -0.9(3)
C9 C10 C11 C12 179.75(19)
C14 C13 C12 C11 0.4(4)
Cl1 C13 C12 C11 -178.49(17)
C10 C11 C12 C13 0.5(4)
O1 C1 C2 C3 -124.8(3)
C9A C1 C2 C3 53.5(3)
C4A C4 C3 C2 53.2(3)
C1 C2 C3 C4 -50.4(3)
C12 C13 C14 C15 -0.9(4)
Cl1 C13 C14 C15 177.94(18)
C10 C15 C14 C13 0.5(4)
O3 C8 C7 C6 -164.5(2)
C8A C8 C7 C6 18.8(4)
C8 C7 C6 C5 -49.6(3)
C4B C5 C6 C7 50.6(3)
C4B O4 C4A O2 -70.6(2)
C4B O4 C4A C4 167.55(17)
C4B O4 C4A C9A 44.7(2)
C3 C4 C4A O2 60.3(2)
C3 C4 C4A O4 179.72(19)
C3 C4 C4A C9A -59.2(3)
C1 C9A C4A O2 -66.0(2)
C9 C9A C4A O2 59.2(2)
C1 C9A C4A O4 176.08(17)
C9 C9A C4A O4 -58.7(2)
C1 C9A C4A C4 58.0(2)
C9 C9A C4A C4 -176.76(17)
